data_4076266
loop_
_publ_author_name
'Gibson, Vernon C.'
'Long, Nicholas J.'
'Long, Richard J.'
'White, Andrew J. P.'
'Williams, Charlotte K.'
'Williams, David J.'
'Grigiotti, Emanuela'
'Zanello, Piero'

_publ_section_title
;
 Synthesis, Characterization, and Metal Complexation of Unsymmetrical
 1,1&#x2018;-Bis(organylthiolato)ferrocenes
;
_journal_issue 5
_journal_name_full Organometallics
_journal_page_first 957
_journal_paper_doi 10.1021/om034287v
_journal_volume 23
_journal_year 2004
_chemical_formula_sum 'C22 H22 Fe2 S4'
_chemical_formula_weight 526.34
_chemical_name_systematic
; 
 ? 
;
_space_group_IT_number 33
_symmetry_cell_setting orthorhombic
_symmetry_space_group_name_Hall 'P 2c -2n'
_symmetry_space_group_name_H-M 'P n a 21'
_atom_sites_solution_hydrogens geom
_atom_sites_solution_primary direct
_atom_sites_solution_secondary difmap
_audit_creation_method SHELXL
_cell_angle_alpha 90.00
_cell_angle_beta 90.00
_cell_angle_gamma 90.00
_cell_formula_units_Z 4
_cell_length_a 14.8196(5)
_cell_length_b 6.2710(6)
_cell_length_c 23.1693(11)
_cell_measurement_reflns_used 43
_cell_measurement_temperature 293(2)
_cell_measurement_theta_max 27.69
_cell_measurement_theta_min 11.52
_cell_volume 2153.2(2)
_computing_cell_refinement 'Siemens XSCANS'
_computing_data_collection 'Siemens XSCANS'
_computing_data_reduction 'Siemens SHELXTL'
_computing_molecular_graphics 'Siemens SHELXTL'
_computing_publication_material 'Siemens SHELXTL'
_computing_structure_refinement 'SHELXL-93 (Sheldrick, 1993)'
_computing_structure_solution 'SHELXS-86 (Sheldrick, 1990)'
_diffrn_ambient_temperature 293(2)
_diffrn_measurement_device 'Siemens P4'
_diffrn_measurement_method '\w scans'
_diffrn_radiation_monochromator graphite
_diffrn_radiation_source 'fine-focus sealed tube'
_diffrn_radiation_type CuK\a
_diffrn_radiation_wavelength 1.54178
_diffrn_reflns_av_R_equivalents 0.0000
_diffrn_reflns_av_sigmaI/netI 0.0408
_diffrn_reflns_limit_h_max 0
_diffrn_reflns_limit_h_min -16
_diffrn_reflns_limit_k_max 7
_diffrn_reflns_limit_k_min 0
_diffrn_reflns_limit_l_max 0
_diffrn_reflns_limit_l_min -26
_diffrn_reflns_number 1524
_diffrn_reflns_theta_max 59.95
_diffrn_reflns_theta_min 3.82
_diffrn_standards_interval_count 97
_diffrn_standards_number 3
_exptl_absorpt_coefficient_mu 14.466
_exptl_absorpt_correction_T_max 0.7434
_exptl_absorpt_correction_T_min 0.1927
_exptl_absorpt_correction_type 'Lamina [0 0 1]'
_exptl_crystal_colour Yellow
_exptl_crystal_density_diffrn 1.624
_exptl_crystal_description 'platy needles'
_exptl_crystal_F_000 1080
_exptl_crystal_size_max 0.67
_exptl_crystal_size_mid 0.17
_exptl_crystal_size_min 0.03
_refine_diff_density_max 0.741
_refine_diff_density_min -0.726
_refine_diff_density_rms 0.117
_refine_ls_abs_structure_details 'Flack H D (1983), Acta Cryst. A39, 876-881'
_refine_ls_abs_structure_Flack 0.51(3)
_refine_ls_extinction_coef 0.00004(13)
_refine_ls_extinction_expression Fc^*^=kFc[1+0.001xFc^2^\l^3^/sin(2\q)]^-1/4^
_refine_ls_extinction_method SHELXL
_refine_ls_goodness_of_fit_all 1.063
_refine_ls_goodness_of_fit_obs 1.085
_refine_ls_matrix_type full
_refine_ls_number_parameters 255
_refine_ls_number_reflns 1493
_refine_ls_number_restraints 1
_refine_ls_restrained_S_all 1.090
_refine_ls_restrained_S_obs 1.085
_refine_ls_R_factor_all 0.0611
_refine_ls_R_factor_obs 0.0524
_refine_ls_shift/esd_max -0.001
_refine_ls_shift/esd_mean 0.000
_refine_ls_structure_factor_coef Fsqd
_refine_ls_weighting_details 'w=1/[\s^2^(Fo^2^)+(0.1011P)^2^+0.0000P] where P=(Fo^2^+2Fc^2^)/3'
_refine_ls_weighting_scheme calc
_refine_ls_wR_factor_all 0.1403
_refine_ls_wR_factor_obs 0.1316
_reflns_number_observed 1374
_reflns_number_total 1524
_reflns_observed_criterion >2sigma(I)
_cod_data_source_file om034287vsi20031110_062041.cif
_cod_data_source_block Compound_1
_cod_depositor_comments
;
The following automatic conversions were performed:

'_symmetry_cell_setting' value 'Orthorhombic' changed to
'orthorhombic' according to
/home/saulius/struct/CIF-dictionaries/cif_core.dic dictionary named
'cif_core.dic' version 2.4.1 from 2010-06-29.

Automatic conversion script
Id: cif_fix_values 1715 2011-07-08 13:25:40Z adriana 

The following automatic conversions were performed:

'_refine_ls_weighting_scheme' value 'calc
w=1/[\s^2^(Fo^2^)+(0.1011P)^2^+0.0000P] where P=(Fo^2^+2Fc^2^)/3' was
changed to 'calc'. New tag '_refine_ls_weighting_details' was
created. The value of the new tag was set to
'w=1/[\s^2^(Fo^2^)+(0.1011P)^2^+0.0000P] where P=(Fo^2^+2Fc^2^)/3'.

Automatic conversion script
Id: cif_fix_values 3143 2015-03-26 13:38:13Z robertas 
;
_cod_original_sg_symbol_H-M Pna2(1)
_cod_original_formula_sum 'C22 H22 S4 Fe2'
_cod_database_code 4076266

loop_
_symmetry_equiv_pos_as_xyz
'x, y, z'
'-x, -y, z+1/2'
'x+1/2, -y+1/2, z'
'-x+1/2, y+1/2, z+1/2'

loop_
_atom_site_aniso_label
_atom_site_aniso_U_11
_atom_site_aniso_U_22
_atom_site_aniso_U_33
_atom_site_aniso_U_23
_atom_site_aniso_U_13
_atom_site_aniso_U_12
Fe1 0.0304(8) 0.0439(9) 0.0181(9) 0.0013(8) -0.0034(8) -0.0028(7)
Fe2 0.0307(8) 0.0401(9) 0.0195(9) 0.0039(9) -0.0042(8) 0.0019(7)
S1 0.052(2) 0.050(2) 0.0282(12) 0.0068(12) -0.0105(14) -0.0179(13)
S2 0.048(2) 0.050(2) 0.0284(13) -0.0017(13) -0.0103(13) 0.0090(13)
S3 0.054(2) 0.054(2) 0.051(2) 0.005(2) 0.000(2) -0.017(2)
S4 0.052(2) 0.055(2) 0.055(2) -0.007(2) 0.000(2) 0.015(2)
C1 0.037(6) 0.040(6) 0.018(5) 0.000(5) 0.001(5) 0.005(5)
C2 0.047(7) 0.040(6) 0.036(6) -0.006(5) 0.000(6) -0.007(5)
C3 0.067(9) 0.045(8) 0.046(7) 0.011(6) -0.007(7) -0.022(7)
C4 0.045(7) 0.082(10) 0.041(8) 0.025(8) -0.003(7) -0.016(7)
C5 0.030(6) 0.055(8) 0.036(6) -0.007(6) -0.006(5) 0.001(6)
C6 0.039(6) 0.040(6) 0.037(6) 0.008(6) 0.000(6) -0.005(5)
C7 0.055(8) 0.055(8) 0.030(6) -0.013(6) -0.014(6) -0.007(6)
C8 0.067(10) 0.086(11) 0.031(7) 0.015(8) 0.014(7) -0.011(8)
C9 0.047(7) 0.059(8) 0.038(7) 0.022(6) -0.021(6) -0.003(6)
C10 0.047(7) 0.050(7) 0.045(8) -0.006(6) -0.010(7) 0.004(6)
C11 0.031(5) 0.048(7) 0.024(6) 0.001(5) 0.003(5) 0.005(5)
C12 0.045(7) 0.043(6) 0.027(6) 0.004(5) -0.011(5) -0.001(6)
C13 0.048(7) 0.042(7) 0.051(8) 0.000(6) -0.013(6) 0.006(6)
C14 0.033(6) 0.068(9) 0.043(8) 0.002(8) -0.003(7) 0.009(6)
C15 0.034(6) 0.054(7) 0.033(6) 0.008(6) 0.000(6) -0.005(6)
C16 0.040(6) 0.047(7) 0.031(6) 0.005(6) -0.009(6) -0.002(5)
C17 0.042(7) 0.053(7) 0.032(6) 0.010(6) -0.003(6) -0.001(6)
C18 0.045(7) 0.096(11) 0.034(7) -0.001(8) -0.018(7) 0.013(8)
C19 0.040(6) 0.055(8) 0.049(8) -0.008(7) -0.015(7) 0.000(6)
C20 0.032(6) 0.043(7) 0.060(12) 0.000(7) -0.009(7) -0.002(5)
C21 0.057(9) 0.081(11) 0.066(10) 0.022(9) 0.014(8) 0.019(8)
C22 0.049(7) 0.088(11) 0.052(8) -0.020(8) 0.002(8) 0.002(8)

loop_
_atom_site_label
_atom_site_type_symbol
_atom_site_fract_x
_atom_site_fract_y
_atom_site_fract_z
_atom_site_U_iso_or_equiv
_atom_site_thermal_displace_type
_atom_site_occupancy
_atom_site_calc_flag
_atom_site_refinement_flags
Fe1 Fe 0.47576(10) 0.3005(3) 0.60656(8) 0.0308(5) Uani 1 d .
Fe2 Fe 0.28582(11) 0.2795(3) 0.30242(9) 0.0301(5) Uani 1 d .
S1 S 0.4329(2) 0.5547(5) 0.4811(2) 0.0433(7) Uani 1 d .
S2 S 0.3255(2) 0.5465(5) 0.4241(2) 0.0421(7) Uani 1 d .
S3 S 0.6266(2) 0.6990(6) 0.5630(2) 0.0529(9) Uani 1 d .
S4 S 0.1289(2) 0.6690(6) 0.3422(2) 0.0540(9) Uani 1 d .
C1 C 0.4049(8) 0.3596(21) 0.5327(5) 0.032(2) Uani 1 d .
C2 C 0.4347(9) 0.1438(21) 0.5330(6) 0.041(3) Uani 1 d .
H2A H 0.4723(9) 0.0796(21) 0.5059(6) 0.049 Uiso 1 calc R
C3 C 0.3970(10) 0.0472(23) 0.5813(6) 0.053(4) Uani 1 d .
H3A H 0.4045(10) -0.0948(23) 0.5918(6) 0.063 Uiso 1 calc R
C4 C 0.3454(9) 0.1992(27) 0.6119(8) 0.056(4) Uani 1 d .
H4A H 0.3150(9) 0.1744(27) 0.6464(8) 0.067 Uiso 1 calc R
C5 C 0.3477(8) 0.3961(23) 0.5816(6) 0.040(3) Uani 1 d .
H5A H 0.3182(8) 0.5220(23) 0.5914(6) 0.049 Uiso 1 calc R
C6 C 0.5879(8) 0.4974(19) 0.6082(6) 0.038(3) Uani 1 d .
C7 C 0.5305(9) 0.5348(22) 0.6577(6) 0.047(3) Uani 1 d .
H7A H 0.5069(9) 0.6667(22) 0.6681(6) 0.056 Uiso 1 calc R
C8 C 0.5154(11) 0.3422(31) 0.6879(7) 0.061(4) Uani 1 d .
H8A H 0.4769(11) 0.3210(31) 0.7191(7) 0.073 Uiso 1 calc R
C9 C 0.5722(9) 0.1854(23) 0.6604(6) 0.048(3) Uani 1 d .
H9A H 0.5810(9) 0.0460(23) 0.6728(6) 0.057 Uiso 1 calc R
C10 C 0.6118(9) 0.2796(22) 0.6114(8) 0.047(3) Uani 1 d .
H10A H 0.6483(9) 0.2088(22) 0.5850(8) 0.057 Uiso 1 calc R
C11 C 0.3557(8) 0.3484(21) 0.3751(5) 0.035(3) Uani 1 d .
C12 C 0.3269(9) 0.1282(21) 0.3761(6) 0.038(3) Uani 1 d .
H12A H 0.2911(9) 0.0642(21) 0.4042(6) 0.046 Uiso 1 calc R
C13 C 0.3637(9) 0.0264(22) 0.3257(6) 0.047(3) Uani 1 d .
H13A H 0.3536(9) -0.1138(22) 0.3143(6) 0.056 Uiso 1 calc R
C14 C 0.4175(8) 0.1762(23) 0.2967(7) 0.048(3) Uani 1 d .
H14A H 0.4521(8) 0.1505(23) 0.2639(7) 0.057 Uiso 1 calc R
C15 C 0.4101(8) 0.3707(23) 0.3257(6) 0.041(3) Uani 1 d .
H15A H 0.4373(8) 0.4972(23) 0.3140(6) 0.049 Uiso 1 calc R
C16 C 0.1724(8) 0.4684(20) 0.2960(6) 0.039(3) Uani 1 d .
C17 C 0.2341(8) 0.5133(22) 0.2511(6) 0.042(3) Uani 1 d .
H17A H 0.2634(8) 0.6421(22) 0.2444(6) 0.051 Uiso 1 calc R
C18 C 0.2428(10) 0.3183(29) 0.2174(7) 0.058(4) Uani 1 d .
H18A H 0.2755(10) 0.3022(29) 0.1834(7) 0.070 Uiso 1 calc R
C19 C 0.1948(9) 0.1655(24) 0.2445(7) 0.048(3) Uani 1 d .
H19A H 0.1935(9) 0.0225(24) 0.2339(7) 0.058 Uiso 1 calc R
C20 C 0.1469(8) 0.2536(20) 0.2912(8) 0.045(4) Uani 1 d .
H20A H 0.1059(8) 0.1824(20) 0.3147(8) 0.054 Uiso 1 calc R
C21 C 0.6767(11) 0.5435(31) 0.5063(8) 0.068(5) Uani 1 d .
H21A H 0.7015(11) 0.6371(31) 0.4776(8) 0.102 Uiso 1 calc R
H21B H 0.6315(11) 0.4543(31) 0.4890(8) 0.102 Uiso 1 calc R
H21C H 0.7239(11) 0.4562(31) 0.5220(8) 0.102 Uiso 1 calc R
C22 C 0.0814(10) 0.5169(29) 0.4005(7) 0.063(4) Uani 1 d .
H22A H 0.0556(10) 0.6121(29) 0.4285(7) 0.094 Uiso 1 calc R
H22B H 0.1279(10) 0.4334(29) 0.4184(7) 0.094 Uiso 1 calc R
H22C H 0.0353(10) 0.4241(29) 0.3858(7) 0.094 Uiso 1 calc R

loop_
_atom_type_symbol
_atom_type_description
_atom_type_scat_dispersion_real
_atom_type_scat_dispersion_imag
_atom_type_scat_source
C C 0.0181 0.0091 'International Tables Vol C Tables 4.2.6.8 and 6.1.1.4'
H H 0.0000 0.0000 'International Tables Vol C Tables 4.2.6.8 and 6.1.1.4'
S S 0.3331 0.5567 'International Tables Vol C Tables 4.2.6.8 and 6.1.1.4'
Fe Fe -1.1336 3.1974 'International Tables Vol C Tables 4.2.6.8 and 6.1.1.4'

loop_
_geom_angle_atom_site_label_1
_geom_angle_atom_site_label_2
_geom_angle_atom_site_label_3
_geom_angle
C8 Fe1 C10 70.3(7)
C8 Fe1 C9 42.0(7)
C10 Fe1 C9 40.7(6)
C8 Fe1 C4 105.3(7)
C10 Fe1 C4 157.1(6)
C9 Fe1 C4 121.3(6)
C8 Fe1 C1 157.1(7)
C10 Fe1 C1 124.8(7)
C9 Fe1 C1 160.3(6)
C4 Fe1 C1 67.7(6)
C8 Fe1 C7 40.9(6)
C10 Fe1 C7 67.7(6)
C9 Fe1 C7 67.8(6)
C4 Fe1 C7 124.2(7)
C1 Fe1 C7 123.8(5)
C8 Fe1 C3 122.6(7)
C10 Fe1 C3 122.1(6)
C9 Fe1 C3 107.4(6)
C4 Fe1 C3 40.4(7)
C1 Fe1 C3 67.0(6)
C7 Fe1 C3 160.2(6)
C8 Fe1 C2 158.9(7)
C10 Fe1 C2 108.0(6)
C9 Fe1 C2 123.2(6)
C4 Fe1 C2 67.8(6)
C1 Fe1 C2 40.6(6)
C7 Fe1 C2 159.3(6)
C3 Fe1 C2 39.5(5)
C8 Fe1 C6 70.6(6)
C10 Fe1 C6 40.4(5)
C9 Fe1 C6 68.7(5)
C4 Fe1 C6 161.1(6)
C1 Fe1 C6 108.7(5)
C7 Fe1 C6 41.1(5)
C3 Fe1 C6 157.1(6)
C2 Fe1 C6 122.5(6)
C8 Fe1 C5 119.8(6)
C10 Fe1 C5 161.2(6)
C9 Fe1 C5 156.8(6)
C4 Fe1 C5 40.5(6)
C1 Fe1 C5 40.8(5)
C7 Fe1 C5 108.4(6)
C3 Fe1 C5 67.9(6)
C2 Fe1 C5 68.7(6)
C6 Fe1 C5 124.6(5)
C15 Fe2 C11 40.9(5)
C15 Fe2 C19 152.7(6)
C11 Fe2 C19 164.6(6)
C15 Fe2 C13 68.3(6)
C11 Fe2 C13 69.9(6)
C19 Fe2 C13 106.1(6)
C15 Fe2 C17 107.3(5)
C11 Fe2 C17 121.6(5)
C19 Fe2 C17 67.6(6)
C13 Fe2 C17 158.3(6)
C15 Fe2 C12 68.5(6)
C11 Fe2 C12 41.6(5)
C19 Fe2 C12 125.8(6)
C13 Fe2 C12 41.3(6)
C17 Fe2 C12 158.9(6)
C15 Fe2 C16 127.3(6)
C11 Fe2 C16 110.8(5)
C19 Fe2 C16 67.2(5)
C13 Fe2 C16 158.4(5)
C17 Fe2 C16 40.3(5)
C12 Fe2 C16 124.7(6)
C15 Fe2 C14 40.2(6)
C11 Fe2 C14 68.7(5)
C19 Fe2 C14 118.4(6)
C13 Fe2 C14 40.1(6)
C17 Fe2 C14 123.0(6)
C12 Fe2 C14 68.1(6)
C16 Fe2 C14 161.5(5)
C15 Fe2 C20 164.9(6)
C11 Fe2 C20 128.8(6)
C19 Fe2 C20 40.0(6)
C13 Fe2 C20 122.2(5)
C17 Fe2 C20 67.1(5)
C12 Fe2 C20 111.2(6)
C16 Fe2 C20 39.6(5)
C14 Fe2 C20 154.7(6)
C15 Fe2 C18 120.2(6)
C11 Fe2 C18 156.6(6)
C19 Fe2 C18 38.2(7)
C13 Fe2 C18 121.0(6)
C17 Fe2 C18 41.4(6)
C12 Fe2 C18 159.0(6)
C16 Fe2 C18 67.4(6)
C14 Fe2 C18 105.4(6)
C20 Fe2 C18 65.7(7)
C1 S1 S2 103.6(4)
C11 S2 S1 103.7(4)
C6 S3 C21 100.5(7)
C16 S4 C22 102.7(7)
C2 C1 C5 109.4(11)
C2 C1 S1 126.2(9)
C5 C1 S1 124.4(10)
C2 C1 Fe1 70.4(7)
C5 C1 Fe1 70.8(7)
S1 C1 Fe1 125.0(7)
C3 C2 C1 107.1(12)
C3 C2 Fe1 70.1(8)
C1 C2 Fe1 69.0(7)
C2 C3 C4 109.1(12)
C2 C3 Fe1 70.4(7)
C4 C3 Fe1 69.1(8)
C3 C4 C5 109.0(13)
C3 C4 Fe1 70.6(8)
C5 C4 Fe1 71.1(7)
C4 C5 C1 105.4(12)
C4 C5 Fe1 68.4(7)
C1 C5 Fe1 68.5(7)
C10 C6 C7 105.2(12)
C10 C6 S3 130.6(11)
C7 C6 S3 123.6(10)
C10 C6 Fe1 68.0(7)
C7 C6 Fe1 68.9(7)
S3 C6 Fe1 133.4(7)
C8 C7 C6 110.3(13)
C8 C7 Fe1 67.2(9)
C6 C7 Fe1 70.1(7)
C7 C8 C9 105.8(12)
C7 C8 Fe1 72.0(8)
C9 C8 Fe1 70.4(9)
C10 C9 C8 108.3(12)
C10 C9 Fe1 69.4(7)
C8 C9 Fe1 67.6(8)
C9 C10 C6 110.1(14)
C9 C10 Fe1 69.9(7)
C6 C10 Fe1 71.6(7)
C15 C11 C12 106.1(11)
C15 C11 S2 127.4(11)
C12 C11 S2 126.5(9)
C15 C11 Fe2 68.7(7)
C12 C11 Fe2 70.0(7)
S2 C11 Fe2 124.3(6)
C13 C12 C11 107.4(11)
C13 C12 Fe2 68.9(7)
C11 C12 Fe2 68.4(7)
C14 C13 C12 107.9(12)
C14 C13 Fe2 71.0(8)
C12 C13 Fe2 69.8(7)
C15 C14 C13 108.0(13)
C15 C14 Fe2 67.7(7)
C13 C14 Fe2 69.0(7)
C14 C15 C11 110.5(12)
C14 C15 Fe2 72.1(8)
C11 C15 Fe2 70.4(7)
C20 C16 C17 107.9(13)
C20 C16 S4 129.1(11)
C17 C16 S4 122.5(10)
C20 C16 Fe2 70.9(7)
C17 C16 Fe2 68.9(7)
S4 C16 Fe2 131.3(7)
C16 C17 C18 106.5(12)
C16 C17 Fe2 70.8(7)
C18 C17 Fe2 71.1(8)
C19 C18 C17 107.5(14)
C19 C18 Fe2 68.8(9)
C17 C18 Fe2 67.6(7)
C18 C19 C20 110.2(13)
C18 C19 Fe2 73.0(8)
C20 C19 Fe2 71.9(8)
C16 C20 C19 107.6(13)
C16 C20 Fe2 69.5(7)
C19 C20 Fe2 68.1(7)

loop_
_geom_bond_atom_site_label_1
_geom_bond_atom_site_label_2
_geom_bond_distance
Fe1 C8 1.99(2)
Fe1 C10 2.023(13)
Fe1 C9 2.029(12)
Fe1 C4 2.037(13)
Fe1 C1 2.042(12)
Fe1 C7 2.054(13)
Fe1 C3 2.056(14)
Fe1 C2 2.060(14)
Fe1 C6 2.070(12)
Fe1 C5 2.073(12)
Fe2 C15 2.003(13)
Fe2 C11 2.024(13)
Fe2 C19 2.032(14)
Fe2 C13 2.035(13)
Fe2 C17 2.037(13)
Fe2 C12 2.046(13)
Fe2 C16 2.062(12)
Fe2 C14 2.061(12)
Fe2 C20 2.081(13)
Fe2 C18 2.08(2)
S1 C1 1.760(12)
S1 S2 2.068(4)
S2 C11 1.741(12)
S3 C6 1.739(12)
S3 C21 1.80(2)
S4 C16 1.773(13)
S4 C22 1.80(2)
C1 C2 1.42(2)
C1 C5 1.43(2)
C2 C3 1.39(2)
C3 C4 1.41(2)
C4 C5 1.42(2)
C6 C10 1.41(2)
C6 C7 1.45(2)
C7 C8 1.41(2)
C8 C9 1.44(2)
C9 C10 1.41(2)
C11 C15 1.41(2)
C11 C12 1.45(2)
C12 C13 1.44(2)
C13 C14 1.40(2)
C14 C15 1.40(2)
C16 C20 1.40(2)
C16 C17 1.41(2)
C17 C18 1.46(2)
C18 C19 1.35(2)
C19 C20 1.41(2)
